data_7012377
loop_
_publ_author_name
'Evans, David J.'
'Hill, Michael S.'
'Hitchcock, Peter B.'

_publ_section_title
;
 Tuning low-coordinate metal environments: high spin d5--d7 complexes
 supported by bis(phosphinimino)methyl ligation
;
_journal_issue 4
_journal_name_full 'Dalton Transactions'
_journal_page_first 570
_journal_paper_doi 10.1039/b210467a
_journal_year 2003
_chemical_formula_sum 'C62 H58 Fe N2 O P2'
_chemical_formula_weight 964.89
_chemical_name_common '[Fe(OCPh3)(MesNPPh2CHPPh2NMes)]'
_space_group_IT_number 2
_symmetry_cell_setting triclinic
_symmetry_space_group_name_Hall '-P 1'
_symmetry_space_group_name_H-M 'P -1'
_atom_sites_solution_hydrogens geom
_atom_sites_solution_primary direct
_atom_sites_solution_secondary difmap
_audit_conform_dict_location ftp://ftp.iucr.org/pub/cif_core.dic
_audit_conform_dict_name cif_core.dic
_audit_conform_dict_version 2.2
_audit_creation_date 2002-05-13T10:53:04-00:00
_audit_creation_method 'WinGX routine CIF_UPDATE'
_cell_angle_alpha 92.801(1)
_cell_angle_beta 92.638(1)
_cell_angle_gamma 107.006(1)
_cell_formula_units_Z 2
_cell_length_a 10.4976(2)
_cell_length_b 12.7168(2)
_cell_length_c 19.7847(4)
_cell_measurement_reflns_used 14433
_cell_measurement_temperature 173(2)
_cell_measurement_theta_max 27.485
_cell_measurement_theta_min 3.705
_cell_volume 2517.64(8)
_computing_cell_refinement 'HKL Scalepack (Otwinowski & Minor 1997)'
_computing_data_collection 'Collect (Nonius BV, 1997-2000)'
_computing_data_reduction 'HKL Denzo and Scalepack (Otwinowski & Minor 1997)'
_computing_structure_refinement 'SHELXL-97 (Sheldrick, 1997)'
_diffrn_ambient_temperature 173(2)
_diffrn_measured_fraction_theta_full 0.982
_diffrn_measured_fraction_theta_max 0.982
_diffrn_measurement_device '95mm CCD camera on \k-goniostat'
_diffrn_measurement_device_type KappaCCD
_diffrn_measurement_method CCD
_diffrn_radiation_monochromator graphite
_diffrn_radiation_type MoK\a
_diffrn_radiation_wavelength 0.71073
_diffrn_reflns_av_R_equivalents 0.0564
_diffrn_reflns_av_unetI/netI 0.0771
_diffrn_reflns_limit_h_max 13
_diffrn_reflns_limit_h_min -13
_diffrn_reflns_limit_k_max 16
_diffrn_reflns_limit_k_min -15
_diffrn_reflns_limit_l_max 20
_diffrn_reflns_limit_l_min -25
_diffrn_reflns_number 24791
_diffrn_reflns_theta_full 27.5
_diffrn_reflns_theta_max 27.5
_diffrn_reflns_theta_min 3.77
_exptl_absorpt_coefficient_mu 0.408
_exptl_absorpt_correction_T_max 0.918
_exptl_absorpt_correction_T_min 0.829
_exptl_absorpt_correction_type multi-scan
_exptl_absorpt_process_details
;
[c.f. r.h. blessing, acta cryst. (1995), a51, 33-38]
;
_exptl_crystal_density_diffrn 1.273
_exptl_crystal_density_method 'not measured'
_exptl_crystal_F_000 1016
_exptl_crystal_size_max 0.4
_exptl_crystal_size_mid 0.4
_exptl_crystal_size_min 0.2
_refine_diff_density_max 0.489
_refine_diff_density_min -0.633
_refine_diff_density_rms 0.066
_refine_ls_extinction_method none
_refine_ls_goodness_of_fit_ref 1.039
_refine_ls_hydrogen_treatment 'riding; torsion refined for o-methyls'
_refine_ls_matrix_type full
_refine_ls_number_parameters 621
_refine_ls_number_reflns 11383
_refine_ls_number_restraints 0
_refine_ls_restrained_S_all 1.039
_refine_ls_R_factor_all 0.0897
_refine_ls_R_factor_gt 0.0516
_refine_ls_shift/su_max 0.001
_refine_ls_shift/su_mean 0
_refine_ls_structure_factor_coef Fsqd
_refine_ls_weighting_details 'calc w=1/[\s^2^(Fo^2^)+(0.0373P)^2^+1.7152P] where P=(Fo^2^+2Fc^2^)/3'
_refine_ls_weighting_scheme calc
_refine_ls_wR_factor_gt 0.1054
_refine_ls_wR_factor_ref 0.1189
_reflns_number_gt 7910
_reflns_number_total 11383
_reflns_threshold_expression >2sigma(I)
_cod_data_source_file b210467a.txt
_cod_data_source_block may1302
_cod_original_cell_volume 2517.63(8)
_cod_original_sg_symbol_H-M P-1
_cod_database_code 7012377

loop_
_symmetry_equiv_pos_as_xyz
'x, y, z'
'-x, -y, -z'

loop_
_atom_site_label
_atom_site_type_symbol
_atom_site_fract_x
_atom_site_fract_y
_atom_site_fract_z
_atom_site_U_iso_or_equiv
_atom_site_adp_type
_atom_site_occupancy
_atom_site_symmetry_multiplicity
_atom_site_calc_flag
_atom_site_refinement_flags
_atom_site_disorder_assembly
_atom_site_disorder_group
Fe Fe 0.56139(3) 0.71499(3) 0.751070(18) 0.02099(10) Uani 1 1 d . . .
P1 P 0.81264(6) 0.80772(5) 0.70738(3) 0.02020(14) Uani 1 1 d . . .
P2 P 0.72038(6) 0.57468(5) 0.76514(3) 0.02058(14) Uani 1 1 d . . .
O O 0.44792(16) 0.74738(14) 0.81264(9) 0.0279(4) Uani 1 1 d . . .
N1 N 0.66705(19) 0.80428(16) 0.67549(10) 0.0224(4) Uani 1 1 d . . .
N2 N 0.57421(19) 0.55443(15) 0.72947(10) 0.0220(4) Uani 1 1 d . . .
C1 C 0.7868(2) 0.71722(19) 0.77196(13) 0.0212(5) Uani 1 1 d . . .
H1 H 0.831(3) 0.746(2) 0.8132(15) 0.040(8) Uiso 1 1 d . . .
C2 C 0.9023(2) 0.9378(2) 0.75334(13) 0.0261(6) Uani 1 1 d . . .
C3 C 0.8425(3) 1.0225(2) 0.75636(14) 0.0344(6) Uani 1 1 d . . .
H3 H 0.7596 1.0132 0.7318 0.041 Uiso 1 1 calc R . .
C4 C 0.9035(4) 1.1209(2) 0.79514(16) 0.0485(8) Uani 1 1 d . . .
C5 C 1.0253(4) 1.1327(3) 0.82979(16) 0.0536(9) Uani 1 1 d . . .
H5 H 1.0682 1.1996 0.8558 0.064 Uiso 1 1 calc R . .
C6 C 1.0857(3) 1.0497(3) 0.82737(15) 0.0445(8) Uani 1 1 d . . .
H6 H 1.1695 1.0598 0.8512 0.053 Uiso 1 1 calc R . .
C7 C 1.0234(3) 0.9518(2) 0.79003(13) 0.0332(6) Uani 1 1 d . . .
H7 H 1.0634 0.8938 0.7894 0.04 Uiso 1 1 calc R . .
C8 C 0.9150(2) 0.7808(2) 0.64086(12) 0.0237(5) Uani 1 1 d . . .
C9 C 1.0531(2) 0.8287(2) 0.64118(14) 0.0300(6) Uani 1 1 d . . .
H9 H 1.0987 0.8793 0.6775 0.036 Uiso 1 1 calc R . .
C10 C 1.1238(3) 0.8025(3) 0.58879(15) 0.0398(7) Uani 1 1 d . . .
H10 H 1.2175 0.8357 0.5893 0.048 Uiso 1 1 calc R . .
C11 C 1.0589(3) 0.7285(3) 0.53579(16) 0.0477(8) Uani 1 1 d . . .
H11 H 1.108 0.7104 0.5001 0.057 Uiso 1 1 calc R . .
C12 C 0.9222(3) 0.6808(3) 0.53494(16) 0.0458(8) Uani 1 1 d . . .
H12 H 0.8769 0.6302 0.4986 0.055 Uiso 1 1 calc R . .
C13 C 0.8515(3) 0.7072(2) 0.58731(14) 0.0325(6) Uani 1 1 d . . .
H13 H 0.7577 0.6742 0.5865 0.039 Uiso 1 1 calc R . .
C14 C 0.8262(2) 0.5035(2) 0.72264(13) 0.0276(6) Uani 1 1 d . . .
H14 H 0.7676 0.5397 0.7417 0.033 Uiso 1 1 calc R . .
C15 C 0.9605(3) 0.5591(2) 0.72045(15) 0.0355(7) Uani 1 1 d . . .
H15 H 0.9945 0.6333 0.7385 0.043 Uiso 1 1 calc R . .
C16 C 1.0455(3) 0.5063(3) 0.69186(18) 0.0520(9) Uani 1 1 d . . .
H16 H 1.1379 0.5443 0.6907 0.062 Uiso 1 1 calc R . .
C17 C 0.9970(4) 0.4000(3) 0.66531(19) 0.0610(10) Uani 1 1 d . . .
H17 H 1.0551 0.3648 0.6448 0.073 Uiso 1 1 calc R . .
C18 C 0.8640(4) 0.3439(3) 0.66833(19) 0.0620(11) Uani 1 1 d . . .
H18 H 0.831 0.2694 0.6507 0.074 Uiso 1 1 calc R . .
C19 C 0.7775(3) 0.3954(2) 0.69706(16) 0.0446(8) Uani 1 1 d . . .
H19 H 0.6856 0.3566 0.699 0.054 Uiso 1 1 calc R . .
C20 C 0.7235(2) 0.5307(2) 0.85128(13) 0.0256(5) Uani 1 1 d . . .
C21 C 0.6744(3) 0.5849(2) 0.90219(14) 0.0346(6) Uani 1 1 d . . .
H21 H 0.6443 0.6462 0.8919 0.042 Uiso 1 1 calc R . .
C22 C 0.6688(3) 0.5505(2) 0.96791(15) 0.0443(8) Uani 1 1 d . . .
H22 H 0.6344 0.5876 1.0021 0.053 Uiso 1 1 calc R . .
C23 C 0.7136(3) 0.4622(3) 0.98314(16) 0.0508(9) Uani 1 1 d . . .
H23 H 0.7101 0.4385 1.028 0.061 Uiso 1 1 calc R . .
C24 C 0.7630(3) 0.4086(3) 0.93410(17) 0.0503(8) Uani 1 1 d . . .
H24 H 0.7939 0.3481 0.9452 0.06 Uiso 1 1 calc R . .
C25 C 0.7684(3) 0.4417(2) 0.86822(15) 0.0361(7) Uani 1 1 d . . .
H25 H 0.8028 0.4036 0.8345 0.043 Uiso 1 1 calc R . .
C26 C 0.6213(2) 0.82679(19) 0.61068(12) 0.0226(5) Uani 1 1 d . . .
C27 C 0.4879(2) 0.76714(19) 0.58871(12) 0.0232(5) Uani 1 1 d . . .
C28 C 0.4354(2) 0.7828(2) 0.52581(13) 0.0271(6) Uani 1 1 d . . .
H28 H 0.3465 0.7407 0.5118 0.033 Uiso 1 1 calc R . .
C29 C 0.5067(3) 0.8569(2) 0.48264(13) 0.0285(6) Uani 1 1 d . . .
C30 C 0.6346(3) 0.9167(2) 0.50494(13) 0.0293(6) Uani 1 1 d . . .
H30 H 0.6852 0.9689 0.4762 0.035 Uiso 1 1 calc R . .
C31 C 0.6938(2) 0.9048(2) 0.56744(13) 0.0260(5) Uani 1 1 d . . .
C32 C 0.3994(2) 0.6866(2) 0.63249(14) 0.0300(6) Uani 1 1 d . . .
H32A H 0.3133 0.6512 0.6077 0.045 Uiso 1 1 calc R . .
H32B H 0.3851 0.7258 0.674 0.045 Uiso 1 1 calc R . .
H32C H 0.4421 0.6304 0.6443 0.045 Uiso 1 1 calc R . .
C33 C 0.4472(3) 0.8708(3) 0.41376(14) 0.0429(7) Uani 1 1 d . . .
H33A H 0.3558 0.8213 0.4072 0.064 Uiso 0.5 1 calc PR . .
H33B H 0.5013 0.8529 0.3784 0.064 Uiso 0.5 1 calc PR . .
H33C H 0.4459 0.9472 0.411 0.064 Uiso 0.5 1 calc PR . .
H33D H 0.5128 0.9263 0.3906 0.064 Uiso 0.5 1 calc PR . .
H33E H 0.3674 0.8947 0.4194 0.064 Uiso 0.5 1 calc PR . .
H33F H 0.4228 0.8004 0.3867 0.064 Uiso 0.5 1 calc PR . .
C34 C 0.8324(3) 0.9820(2) 0.58396(16) 0.0407(7) Uani 1 1 d . . .
H34A H 0.8978 0.951 0.5633 0.061 Uiso 1 1 calc R . .
H34B H 0.8507 0.9913 0.6333 0.061 Uiso 1 1 calc R . .
H34C H 0.8387 1.0536 0.566 0.061 Uiso 1 1 calc R . .
C35 C 0.4732(2) 0.45494(19) 0.70591(13) 0.0228(5) Uani 1 1 d . . .
C36 C 0.3734(2) 0.4026(2) 0.74853(13) 0.0270(6) Uani 1 1 d . . .
C37 C 0.2712(3) 0.3104(2) 0.72240(15) 0.0340(6) Uani 1 1 d . . .
H37 H 0.2044 0.2749 0.7514 0.041 Uiso 1 1 calc R . .
C38 C 0.2631(2) 0.2685(2) 0.65592(16) 0.0331(7) Uani 1 1 d . . .
C39 C 0.3600(3) 0.3225(2) 0.61429(15) 0.0327(6) Uani 1 1 d . . .
H39 H 0.3551 0.2958 0.5683 0.039 Uiso 1 1 calc R . .
C40 C 0.4647(2) 0.4150(2) 0.63751(13) 0.0262(6) Uani 1 1 d . . .
C41 C 0.3742(3) 0.4437(2) 0.82116(14) 0.0406(7) Uani 1 1 d . . .
H41A H 0.2855 0.4129 0.8381 0.061 Uiso 1 1 calc R . .
H41B H 0.3974 0.5243 0.8241 0.061 Uiso 1 1 calc R . .
H41C H 0.4401 0.4207 0.8487 0.061 Uiso 1 1 calc R . .
C42 C 0.1512(3) 0.1671(2) 0.62976(18) 0.0476(8) Uani 1 1 d . . .
H42A H 0.1621 0.1495 0.582 0.071 Uiso 0.5 1 calc PR . .
H42B H 0.0651 0.1816 0.634 0.071 Uiso 0.5 1 calc PR . .
H42C H 0.154 0.1047 0.6564 0.071 Uiso 0.5 1 calc PR . .
H42D H 0.0921 0.141 0.6663 0.071 Uiso 0.5 1 calc PR . .
H42E H 0.1891 0.1089 0.6142 0.071 Uiso 0.5 1 calc PR . .
H42F H 0.1001 0.1858 0.5919 0.071 Uiso 0.5 1 calc PR . .
C43 C 0.5631(3) 0.4715(2) 0.58826(14) 0.0359(7) Uani 1 1 d . . .
H43A H 0.5486 0.4258 0.5456 0.054 Uiso 1 1 calc R . .
H43B H 0.6541 0.4822 0.6074 0.054 Uiso 1 1 calc R . .
H43C H 0.5508 0.5432 0.5796 0.054 Uiso 1 1 calc R . .
C44 C 0.4435(2) 0.82969(19) 0.86171(12) 0.0230(5) Uani 1 1 d . . .
C45 C 0.4551(2) 0.9394(2) 0.82873(12) 0.0245(5) Uani 1 1 d . . .
C46 C 0.3877(3) 0.9356(2) 0.76611(14) 0.0359(7) Uani 1 1 d . . .
H46 H 0.339 0.8664 0.7442 0.043 Uiso 1 1 calc R . .
C47 C 0.3908(3) 1.0316(3) 0.73540(16) 0.0459(8) Uani 1 1 d . . .
H47 H 0.3436 1.0278 0.6928 0.055 Uiso 1 1 calc R . .
C48 C 0.4616(3) 1.1327(3) 0.76606(17) 0.0456(8) Uani 1 1 d . . .
H48 H 0.4642 1.1983 0.7445 0.055 Uiso 1 1 calc R . .
C49 C 0.5283(3) 1.1379(2) 0.82795(16) 0.0409(7) Uani 1 1 d . . .
H49 H 0.5773 1.2074 0.8492 0.049 Uiso 1 1 calc R . .
C50 C 0.5245(3) 1.0415(2) 0.85994(14) 0.0332(6) Uani 1 1 d . . .
H50 H 0.5697 1.046 0.9032 0.04 Uiso 1 1 calc R . .
C51 C 0.5582(2) 0.84193(19) 0.91556(13) 0.0238(5) Uani 1 1 d . . .
C52 C 0.6887(2) 0.8842(2) 0.89552(13) 0.0286(6) Uani 1 1 d . . .
H52 H 0.7024 0.9096 0.8513 0.034 Uiso 1 1 calc R . .
C53 C 0.7980(3) 0.8895(2) 0.93880(14) 0.0347(7) Uani 1 1 d . . .
H53 H 0.8857 0.9171 0.924 0.042 Uiso 1 1 calc R . .
C54 C 0.7796(3) 0.8547(2) 1.00328(15) 0.0401(7) Uani 1 1 d . . .
H54 H 0.8546 0.859 1.0332 0.048 Uiso 1 1 calc R . .
C55 C 0.6515(3) 0.8133(2) 1.02453(14) 0.0372(7) Uani 1 1 d . . .
H55 H 0.6386 0.7893 1.0691 0.045 Uiso 1 1 calc R . .
C56 C 0.5420(3) 0.8068(2) 0.98063(13) 0.0303(6) Uani 1 1 d . . .
H56 H 0.4545 0.7778 0.9955 0.036 Uiso 1 1 calc R . .
C57 C 0.3057(2) 0.7962(2) 0.89232(13) 0.0242(5) Uani 1 1 d . . .
C58 C 0.2127(3) 0.6968(2) 0.87154(14) 0.0311(6) Uani 1 1 d . . .
H58 H 0.2346 0.6485 0.8389 0.037 Uiso 1 1 calc R . .
C59 C 0.0873(3) 0.6665(2) 0.89791(16) 0.0417(7) Uani 1 1 d . . .
H59 H 0.0245 0.5979 0.8831 0.05 Uiso 1 1 calc R . .
C60 C 0.0537(3) 0.7351(3) 0.94514(16) 0.0427(7) Uani 1 1 d . . .
H60 H -0.0317 0.714 0.9633 0.051 Uiso 1 1 calc R . .
C61 C 0.1447(3) 0.8343(2) 0.96579(15) 0.0399(7) Uani 1 1 d . . .
H61 H 0.1219 0.8822 0.9983 0.048 Uiso 1 1 calc R . .
C62 C 0.2699(3) 0.8654(2) 0.93965(14) 0.0322(6) Uani 1 1 d . . .
H62 H 0.3317 0.9346 0.9542 0.039 Uiso 1 1 calc R . .

loop_
_atom_site_aniso_label
_atom_site_aniso_U_11
_atom_site_aniso_U_22
_atom_site_aniso_U_33
_atom_site_aniso_U_23
_atom_site_aniso_U_13
_atom_site_aniso_U_12
Fe 0.01882(18) 0.02007(19) 0.02441(19) 0.00098(14) 0.00507(14) 0.00579(14)
P1 0.0167(3) 0.0184(3) 0.0238(3) 0.0022(2) 0.0023(3) 0.0023(2)
P2 0.0187(3) 0.0182(3) 0.0253(3) 0.0013(2) 0.0028(3) 0.0060(2)
O 0.0258(9) 0.0276(10) 0.0300(10) -0.0054(7) 0.0070(8) 0.0077(8)
N1 0.0172(10) 0.0256(11) 0.0247(11) 0.0067(8) 0.0025(9) 0.0056(8)
N2 0.0191(10) 0.0181(10) 0.0276(11) -0.0003(8) 0.0003(9) 0.0042(8)
C1 0.0207(12) 0.0192(13) 0.0220(13) 0.0006(10) -0.0005(11) 0.0034(10)
C2 0.0271(13) 0.0191(13) 0.0267(13) 0.0022(10) 0.0045(11) -0.0020(10)
C3 0.0436(16) 0.0225(14) 0.0359(16) 0.0066(11) 0.0106(13) 0.0061(12)
C4 0.072(2) 0.0270(16) 0.0400(18) -0.0005(13) 0.0135(17) 0.0035(15)
C5 0.076(2) 0.0271(17) 0.0381(18) -0.0058(13) 0.0098(18) -0.0148(16)
C6 0.0430(18) 0.0445(19) 0.0305(16) -0.0032(13) -0.0009(14) -0.0099(15)
C7 0.0307(14) 0.0330(15) 0.0295(15) 0.0014(12) 0.0036(12) -0.0006(12)
C8 0.0215(12) 0.0250(13) 0.0251(13) 0.0053(10) 0.0028(10) 0.0069(10)
C9 0.0224(13) 0.0335(15) 0.0327(15) 0.0027(12) 0.0035(11) 0.0059(11)
C10 0.0248(14) 0.0500(19) 0.0448(18) 0.0057(14) 0.0110(13) 0.0094(13)
C11 0.0378(17) 0.071(2) 0.0384(18) -0.0032(16) 0.0138(14) 0.0213(16)
C12 0.0387(17) 0.059(2) 0.0378(17) -0.0146(15) 0.0020(14) 0.0146(15)
C13 0.0250(13) 0.0358(16) 0.0351(15) -0.0019(12) 0.0030(12) 0.0068(12)
C14 0.0266(13) 0.0301(14) 0.0304(14) -0.0020(11) 0.0010(11) 0.0159(11)
C15 0.0291(14) 0.0368(16) 0.0449(17) 0.0074(13) 0.0071(13) 0.0152(13)
C16 0.0370(17) 0.065(2) 0.064(2) 0.0121(18) 0.0149(16) 0.0280(17)
C17 0.053(2) 0.080(3) 0.066(2) -0.013(2) 0.0024(19) 0.049(2)
C18 0.061(2) 0.059(2) 0.075(3) -0.0350(19) -0.024(2) 0.0415(19)
C19 0.0369(16) 0.0409(18) 0.059(2) -0.0177(15) -0.0100(15) 0.0212(14)
C20 0.0204(12) 0.0226(13) 0.0308(14) 0.0049(10) -0.0018(11) 0.0014(10)
C21 0.0406(16) 0.0287(15) 0.0337(15) 0.0052(12) 0.0036(13) 0.0083(13)
C22 0.060(2) 0.0376(18) 0.0288(16) 0.0043(13) 0.0060(15) 0.0032(15)
C23 0.069(2) 0.0419(19) 0.0316(17) 0.0153(14) -0.0020(16) 0.0007(17)
C24 0.057(2) 0.0394(18) 0.055(2) 0.0241(16) -0.0045(17) 0.0131(16)
C25 0.0345(15) 0.0295(15) 0.0443(17) 0.0096(12) -0.0012(13) 0.0089(12)
C26 0.0225(12) 0.0217(13) 0.0248(13) 0.0029(10) 0.0022(10) 0.0080(10)
C27 0.0222(12) 0.0221(13) 0.0272(13) 0.0003(10) 0.0048(11) 0.0091(10)
C28 0.0221(13) 0.0291(14) 0.0305(14) -0.0019(11) -0.0002(11) 0.0090(11)
C29 0.0332(14) 0.0324(15) 0.0246(13) -0.0019(11) 0.0010(12) 0.0176(12)
C30 0.0354(15) 0.0284(14) 0.0260(14) 0.0065(11) 0.0072(12) 0.0110(12)
C31 0.0270(13) 0.0226(13) 0.0284(14) 0.0036(10) 0.0033(11) 0.0069(11)
C32 0.0195(12) 0.0323(15) 0.0355(15) 0.0059(12) -0.0008(11) 0.0033(11)
C33 0.0538(19) 0.0503(19) 0.0263(15) 0.0013(13) -0.0035(14) 0.0193(16)
C34 0.0307(15) 0.0380(17) 0.0477(18) 0.0188(14) 0.0017(14) -0.0011(13)
C35 0.0187(12) 0.0180(12) 0.0320(14) 0.0028(10) -0.0022(11) 0.0063(10)
C36 0.0226(13) 0.0227(13) 0.0352(15) 0.0047(11) 0.0036(11) 0.0053(10)
C37 0.0249(14) 0.0234(14) 0.0523(18) 0.0104(12) 0.0070(13) 0.0032(11)
C38 0.0216(13) 0.0184(13) 0.0564(19) -0.0019(12) -0.0060(13) 0.0035(11)
C39 0.0303(14) 0.0288(15) 0.0398(16) -0.0067(12) -0.0051(13) 0.0123(12)
C40 0.0218(12) 0.0214(13) 0.0348(15) -0.0015(11) -0.0003(11) 0.0063(10)
C41 0.0347(16) 0.0407(17) 0.0399(17) 0.0046(13) 0.0134(14) -0.0008(13)
C42 0.0320(16) 0.0301(16) 0.072(2) -0.0059(15) -0.0068(16) -0.0019(13)
C43 0.0367(16) 0.0356(16) 0.0329(15) -0.0049(12) 0.0031(13) 0.0079(13)
C44 0.0213(12) 0.0217(13) 0.0259(13) -0.0004(10) 0.0062(10) 0.0059(10)
C45 0.0213(12) 0.0280(14) 0.0262(13) 0.0034(10) 0.0089(11) 0.0087(11)
C46 0.0323(15) 0.0391(17) 0.0355(16) 0.0062(13) 0.0009(13) 0.0090(13)
C47 0.0413(17) 0.056(2) 0.0441(18) 0.0196(16) 0.0023(15) 0.0170(16)
C48 0.0429(18) 0.0429(19) 0.060(2) 0.0275(16) 0.0194(16) 0.0201(15)
C49 0.0435(17) 0.0251(15) 0.055(2) 0.0061(13) 0.0149(16) 0.0095(13)
C50 0.0406(16) 0.0272(15) 0.0334(15) 0.0037(11) 0.0070(13) 0.0114(12)
C51 0.0248(13) 0.0195(13) 0.0271(13) -0.0022(10) 0.0043(11) 0.0069(10)
C52 0.0263(13) 0.0307(15) 0.0278(14) 0.0007(11) 0.0061(11) 0.0063(11)
C53 0.0240(14) 0.0407(17) 0.0378(16) -0.0089(13) 0.0032(12) 0.0089(12)
C54 0.0355(16) 0.0521(19) 0.0355(16) -0.0096(14) -0.0051(13) 0.0203(14)
C55 0.0454(17) 0.0460(18) 0.0244(14) 0.0010(12) -0.0008(13) 0.0207(14)
C56 0.0308(14) 0.0314(15) 0.0308(15) 0.0050(11) 0.0084(12) 0.0110(12)
C57 0.0223(12) 0.0241(13) 0.0278(13) 0.0058(10) 0.0038(11) 0.0080(10)
C58 0.0270(14) 0.0288(15) 0.0360(15) -0.0010(11) 0.0007(12) 0.0063(11)
C59 0.0251(14) 0.0373(17) 0.056(2) 0.0031(14) 0.0029(14) -0.0008(13)
C60 0.0237(14) 0.054(2) 0.0533(19) 0.0160(16) 0.0146(14) 0.0116(14)
C61 0.0351(16) 0.0445(18) 0.0456(18) 0.0044(14) 0.0169(14) 0.0182(14)
C62 0.0305(14) 0.0286(15) 0.0385(16) -0.0005(12) 0.0107(12) 0.0093(12)

loop_
_atom_type_symbol
_atom_type_description
_atom_type_scat_dispersion_real
_atom_type_scat_dispersion_imag
_atom_type_scat_source
C C 0.0033 0.0016 'International Tables Vol C Tables 4.2.6.8 and 6.1.1.4'
H H 0 0 'International Tables Vol C Tables 4.2.6.8 and 6.1.1.4'
Fe Fe 0.3463 0.8444 'International Tables Vol C Tables 4.2.6.8 and 6.1.1.4'
N N 0.0061 0.0033 'International Tables Vol C Tables 4.2.6.8 and 6.1.1.4'
O O 0.0106 0.006 'International Tables Vol C Tables 4.2.6.8 and 6.1.1.4'
P P 0.1023 0.0942 'International Tables Vol C Tables 4.2.6.8 and 6.1.1.4'

loop_
_geom_angle_atom_site_label_1
_geom_angle_atom_site_label_2
_geom_angle_atom_site_label_3
_geom_angle
_geom_angle_site_symmetry_1
_geom_angle_site_symmetry_3
_geom_angle_publ_flag
O Fe N1 132.17(8) . . ?
O Fe N2 123.32(8) . . ?
N1 Fe N2 103.25(8) . . ?
N1 P1 C1 106.77(11) . . ?
N1 P1 C8 110.16(11) . . ?
C1 P1 C8 115.82(11) . . ?
N1 P1 C2 113.89(11) . . ?
C1 P1 C2 101.77(12) . . ?
C8 P1 C2 108.37(11) . . ?
N2 P2 C1 103.90(11) . . ?
N2 P2 C20 114.99(11) . . ?
C1 P2 C20 105.88(12) . . ?
N2 P2 C14 115.51(11) . . ?
C1 P2 C14 113.77(12) . . ?
C20 P2 C14 102.71(12) . . ?
C44 O Fe 140.56(15) . . ?
C26 N1 P1 132.70(17) . . ?
C26 N1 Fe 129.99(15) . . ?
P1 N1 Fe 95.48(9) . . ?
C35 N2 P2 131.33(16) . . ?
C35 N2 Fe 130.53(15) . . ?
P2 N2 Fe 96.57(9) . . ?
P2 C1 P1 128.23(15) . . ?
P2 C1 Fe 83.99(9) . . ?
P1 C1 Fe 82.49(10) . . ?
C7 C2 C3 119.2(2) . . ?
C7 C2 P1 121.8(2) . . ?
C3 C2 P1 118.8(2) . . ?
C2 C3 C4 120.7(3) . . ?
C5 C4 C3 118.4(3) . . ?
C6 C5 C4 121.6(3) . . ?
C5 C6 C7 119.6(3) . . ?
C6 C7 C2 120.4(3) . . ?
C13 C8 C9 118.5(2) . . ?
C13 C8 P1 117.43(19) . . ?
C9 C8 P1 124.02(19) . . ?
C10 C9 C8 120.3(3) . . ?
C11 C10 C9 120.5(3) . . ?
C10 C11 C12 119.7(3) . . ?
C11 C12 C13 119.8(3) . . ?
C8 C13 C12 121.2(3) . . ?
C19 C14 C15 119.9(2) . . ?
C19 C14 P2 122.0(2) . . ?
C15 C14 P2 118.0(2) . . ?
C14 C15 C16 119.9(3) . . ?
C17 C16 C15 120.3(3) . . ?
C16 C17 C18 120.0(3) . . ?
C17 C18 C19 120.4(3) . . ?
C14 C19 C18 119.5(3) . . ?
C21 C20 C25 118.2(3) . . ?
C21 C20 P2 119.08(19) . . ?
C25 C20 P2 122.7(2) . . ?
C22 C21 C20 120.9(3) . . ?
C23 C22 C21 119.6(3) . . ?
C24 C23 C22 120.3(3) . . ?
C23 C24 C25 120.7(3) . . ?
C24 C25 C20 120.2(3) . . ?
C31 C26 N1 126.4(2) . . ?
C31 C26 C27 117.3(2) . . ?
N1 C26 C27 116.2(2) . . ?
C28 C27 C26 120.2(2) . . ?
C28 C27 C32 118.1(2) . . ?
C26 C27 C32 121.7(2) . . ?
C29 C28 C27 122.8(2) . . ?
C30 C29 C28 116.9(2) . . ?
C30 C29 C33 121.7(3) . . ?
C28 C29 C33 121.5(3) . . ?
C29 C30 C31 123.4(2) . . ?
C30 C31 C26 119.4(2) . . ?
C30 C31 C34 115.2(2) . . ?
C26 C31 C34 125.3(2) . . ?
C36 C35 C40 119.1(2) . . ?
C36 C35 N2 120.4(2) . . ?
C40 C35 N2 120.1(2) . . ?
C37 C36 C35 118.9(2) . . ?
C37 C36 C41 119.5(2) . . ?
C35 C36 C41 121.7(2) . . ?
C38 C37 C36 122.7(3) . . ?
C39 C38 C37 117.6(2) . . ?
C39 C38 C42 121.3(3) . . ?
C37 C38 C42 121.1(3) . . ?
C38 C39 C40 122.3(3) . . ?
C39 C40 C35 119.3(2) . . ?
C39 C40 C43 118.9(2) . . ?
C35 C40 C43 121.8(2) . . ?
O C44 C51 107.84(18) . . ?
O C44 C45 110.61(19) . . ?
C51 C44 C45 111.40(19) . . ?
O C44 C57 108.86(19) . . ?
C51 C44 C57 112.0(2) . . ?
C45 C44 C57 106.10(19) . . ?
C50 C45 C46 118.6(2) . . ?
C50 C45 C44 123.2(2) . . ?
C46 C45 C44 118.2(2) . . ?
C47 C46 C45 120.6(3) . . ?
C48 C47 C46 120.6(3) . . ?
C49 C48 C47 119.5(3) . . ?
C48 C49 C50 120.5(3) . . ?
C45 C50 C49 120.2(3) . . ?
C56 C51 C52 117.8(2) . . ?
C56 C51 C44 124.7(2) . . ?
C52 C51 C44 117.3(2) . . ?
C53 C52 C51 121.3(3) . . ?
C54 C53 C52 119.9(3) . . ?
C53 C54 C55 119.9(3) . . ?
C54 C55 C56 120.0(3) . . ?
C51 C56 C55 121.1(3) . . ?
C58 C57 C62 118.2(2) . . ?
C58 C57 C44 120.2(2) . . ?
C62 C57 C44 121.6(2) . . ?
C57 C58 C59 120.7(3) . . ?
C60 C59 C58 120.6(3) . . ?
C61 C60 C59 119.3(3) . . ?
C60 C61 C62 120.6(3) . . ?
C61 C62 C57 120.7(3) . . ?

loop_
_geom_bond_atom_site_label_1
_geom_bond_atom_site_label_2
_geom_bond_distance
_geom_bond_site_symmetry_2
_geom_bond_publ_flag
Fe O 1.8558(16) . ?
Fe N1 2.083(2) . ?
Fe N2 2.1096(19) . ?
P1 N1 1.614(2) . ?
P1 C1 1.739(3) . ?
P1 C8 1.818(2) . ?
P1 C2 1.820(2) . ?
P2 N2 1.603(2) . ?
P2 C1 1.737(2) . ?
P2 C20 1.821(3) . ?
P2 C14 1.833(2) . ?
O C44 1.405(3) . ?
N1 C26 1.420(3) . ?
N2 C35 1.434(3) . ?
C2 C7 1.394(4) . ?
C2 C3 1.397(4) . ?
C3 C4 1.398(4) . ?
C4 C5 1.387(5) . ?
C5 C6 1.381(5) . ?
C6 C7 1.383(4) . ?
C8 C13 1.384(4) . ?
C8 C9 1.398(3) . ?
C9 C10 1.384(4) . ?
C10 C11 1.383(4) . ?
C11 C12 1.384(4) . ?
C12 C13 1.385(4) . ?
C14 C19 1.380(4) . ?
C14 C15 1.384(4) . ?
C15 C16 1.388(4) . ?
C16 C17 1.367(5) . ?
C17 C18 1.375(5) . ?
C18 C19 1.392(4) . ?
C20 C21 1.394(4) . ?
C20 C25 1.398(4) . ?
C21 C22 1.390(4) . ?
C22 C23 1.379(4) . ?
C23 C24 1.365(5) . ?
C24 C25 1.387(4) . ?
C26 C31 1.413(3) . ?
C26 C27 1.420(3) . ?
C27 C28 1.385(3) . ?
C27 C32 1.505(3) . ?
C28 C29 1.380(4) . ?
C29 C30 1.375(4) . ?
C29 C33 1.512(4) . ?
C30 C31 1.393(4) . ?
C31 C34 1.509(4) . ?
C35 C36 1.407(3) . ?
C35 C40 1.412(3) . ?
C36 C37 1.395(4) . ?
C36 C41 1.504(4) . ?
C37 C38 1.384(4) . ?
C38 C39 1.382(4) . ?
C38 C42 1.518(4) . ?
C39 C40 1.395(4) . ?
C40 C43 1.503(4) . ?
C44 C51 1.538(3) . ?
C44 C45 1.544(3) . ?
C44 C57 1.545(3) . ?
C45 C50 1.388(4) . ?
C45 C46 1.390(4) . ?
C46 C47 1.382(4) . ?
C47 C48 1.377(4) . ?
C48 C49 1.371(4) . ?
C49 C50 1.397(4) . ?
C51 C56 1.385(3) . ?
C51 C52 1.402(3) . ?
C52 C53 1.383(4) . ?
C53 C54 1.374(4) . ?
C54 C55 1.387(4) . ?
C55 C56 1.389(4) . ?
C57 C58 1.382(3) . ?
C57 C62 1.392(3) . ?
C58 C59 1.393(4) . ?
C59 C60 1.374(4) . ?
C60 C61 1.371(4) . ?
C61 C62 1.389(4) . ?
